data_7011892
loop_
_publ_author_name
'Gott, Andrew L.'
'McGowan, Patrick C.'
'Podesta, Thomas J.'
'Thornton-Pett, Mark'

_publ_section_title
;
 Pendant arm N-monofunctionalised 1,4,7-triazacyclononane complexes of
 Fe(ii) and Ru(ii)
;
_journal_issue 18
_journal_name_full 'Journal of the Chemical Society, Dalton Transactions'
_journal_page_first 3619
_journal_paper_doi 10.1039/b205344f
_journal_year 2002
_chemical_formula_sum 'C12.5 H20 Cl3 Fe N4'
_chemical_formula_weight 388.53
_chemical_name_systematic
; 
? 
;
_space_group_IT_number 15
_symmetry_cell_setting monoclinic
_symmetry_space_group_name_Hall '-C 2yc'
_symmetry_space_group_name_H-M 'C 1 2/c 1'
_atom_sites_solution_hydrogens geom
_atom_sites_solution_primary direct
_atom_sites_solution_secondary difmap
_audit_creation_method SHELXL-97
_cell_angle_alpha 90.00
_cell_angle_beta 118.778(2)
_cell_angle_gamma 90.00
_cell_formula_units_Z 8
_cell_length_a 20.3833(9)
_cell_length_b 12.7418(5)
_cell_length_c 14.6966(4)
_cell_measurement_temperature 123(2)
_cell_volume 3345.6(2)
_computing_cell_refinement 'DENZO-SMN (Otwinowski & Minor, 1996)'
_computing_data_collection 'COLLECT (Nonius, 1999)'
_computing_data_reduction 'DENZO-SMN (Otwinowski & Minor, 1996)'
_computing_molecular_graphics 'ORTEP3 for Windows (Farrugia, 1997)'
_computing_publication_material 'WC (Thornton-Pett, 2000)'
_computing_structure_refinement 'SHELXL-97 (Sheldrick, 1997)'
_computing_structure_solution 'SHELXS-97 (Sheldrick, 1990)'
_diffrn_ambient_temperature 123(2)
_diffrn_measured_fraction_theta_full 0.998
_diffrn_measured_fraction_theta_max 0.998
_diffrn_measurement_device_type 'Nonius KappaCCD area detector diffractometer'
_diffrn_measurement_method
;
Detector set at 30mm from sample with different 2theta offsets 
1 degree phi exposures for chi=0 degree settings
1 degree omega exposures for chi=90 degree settings
;
_diffrn_radiation_monochromator graphite
_diffrn_radiation_source 'fine-focus sealed tube'
_diffrn_radiation_type MoK\a
_diffrn_radiation_wavelength 0.71069
_diffrn_reflns_av_R_equivalents 0.0739
_diffrn_reflns_av_sigmaI/netI 0.0537
_diffrn_reflns_limit_h_max 25
_diffrn_reflns_limit_h_min -24
_diffrn_reflns_limit_k_max 15
_diffrn_reflns_limit_k_min -15
_diffrn_reflns_limit_l_max 18
_diffrn_reflns_limit_l_min -18
_diffrn_reflns_number 17936
_diffrn_reflns_theta_full 25.99
_diffrn_reflns_theta_max 25.99
_diffrn_reflns_theta_min 3.16
_exptl_absorpt_coefficient_mu 1.377
_exptl_absorpt_correction_T_max 0.9599
_exptl_absorpt_correction_T_min 0.7246
_exptl_absorpt_correction_type multi-scan
_exptl_absorpt_process_details
; 
Using multiple and symmetry-related data measurements via the program 
SORTAV See R.H. Blessing, Acta Cryst (1995), A51, 33-38
;
_exptl_crystal_colour orange
_exptl_crystal_density_diffrn 1.543
_exptl_crystal_density_method 'not measured'
_exptl_crystal_description prism
_exptl_crystal_F_000 1600
_exptl_crystal_size_max 0.25
_exptl_crystal_size_mid 0.07
_exptl_crystal_size_min 0.03
_refine_diff_density_max 0.407
_refine_diff_density_min -0.386
_refine_diff_density_rms 0.098
_refine_ls_extinction_coef 0.0011(2)
_refine_ls_extinction_expression Fc^*^=kFc[1+0.001xFc^2^\l^3^/sin(2\q)]^-1/4^
_refine_ls_extinction_method SHELXL
_refine_ls_goodness_of_fit_ref 1.036
_refine_ls_hydrogen_treatment mixed
_refine_ls_matrix_type full
_refine_ls_number_parameters 199
_refine_ls_number_reflns 3286
_refine_ls_number_restraints 0
_refine_ls_restrained_S_all 1.036
_refine_ls_R_factor_all 0.0561
_refine_ls_R_factor_gt 0.0366
_refine_ls_shift/su_max 0.001
_refine_ls_shift/su_mean 0.000
_refine_ls_structure_factor_coef Fsqd
_refine_ls_weighting_details 'calc w=1/[\s^2^(Fo^2^)+(0.0443P)^2^+0.5440P] where P=(Fo^2^+2Fc^2^)/3'
_refine_ls_weighting_scheme calc
_refine_ls_wR_factor_gt 0.0842
_refine_ls_wR_factor_ref 0.0929
_reflns_number_gt 2561
_reflns_number_total 3286
_reflns_threshold_expression >2sigma(I)
_cod_data_source_file b205344f.txt
_cod_data_source_block tjp12
_cod_original_sg_symbol_H-M C2/c
_cod_original_formula_sum 'C12.50 H20 Cl3 Fe N4'
_cod_database_code 7011892

loop_
_symmetry_equiv_pos_as_xyz
'x, y, z'
'-x, y, -z+1/2'
'x+1/2, y+1/2, z'
'-x+1/2, y+1/2, -z+1/2'
'-x, -y, -z'
'x, -y, z-1/2'
'-x+1/2, -y+1/2, -z'
'x+1/2, -y+1/2, z-1/2'

loop_
_atom_site_label
_atom_site_type_symbol
_atom_site_fract_x
_atom_site_fract_y
_atom_site_fract_z
_atom_site_U_iso_or_equiv
_atom_site_adp_type
_atom_site_occupancy
_atom_site_symmetry_multiplicity
_atom_site_calc_flag
_atom_site_refinement_flags
_atom_site_disorder_assembly
_atom_site_disorder_group
Fe1 Fe 0.21542(2) 0.43108(3) 0.19938(3) 0.02098(15) Uani 1 1 d . . .
Cl2 Cl 0.17767(4) 0.58297(5) 0.08254(5) 0.02610(18) Uani 1 1 d . . .
Cl3 Cl 0.32128(4) 0.37848(6) 0.18425(5) 0.0354(2) Uani 1 1 d . . .
N1 N 0.25924(13) 0.5331(2) 0.33913(17) 0.0259(5) Uani 1 1 d . . .
H13 H 0.2728(17) 0.581(2) 0.330(2) 0.020(9) Uiso 1 1 d . . .
N2 N 0.12778(12) 0.33611(17) 0.07731(15) 0.0226(5) Uani 1 1 d . . .
C1 C 0.17250(15) 0.2706(2) 0.31167(19) 0.0268(6) Uani 1 1 d . . .
H1A H 0.1821 0.2254 0.3716 0.032 Uiso 1 1 calc R . .
H1B H 0.1497 0.2269 0.2482 0.032 Uiso 1 1 calc R . .
N3 N 0.24392(13) 0.31563(19) 0.32618(16) 0.0246(5) Uani 1 1 d . . .
H14 H 0.2697(16) 0.268(2) 0.3252(19) 0.022(8) Uiso 1 1 d . . .
N4 N 0.11596(12) 0.44432(16) 0.23064(15) 0.0217(5) Uani 1 1 d . . .
C7 C 0.05811(15) 0.3496(2) 0.06379(18) 0.0214(6) Uani 1 1 d . . .
C2 C 0.20104(16) 0.5687(2) 0.3656(2) 0.0292(6) Uani 1 1 d . . .
H2A H 0.2078 0.6445 0.3826 0.035 Uiso 1 1 calc R . .
H2B H 0.2071 0.5304 0.4278 0.035 Uiso 1 1 calc R . .
C8 C 0.00731(16) 0.2248(2) -0.0744(2) 0.0320(7) Uani 1 1 d . . .
H8 H -0.0337 0.1864 -0.1259 0.038 Uiso 1 1 calc R . .
C3 C 0.28973(16) 0.3639(2) 0.43082(19) 0.0292(6) Uani 1 1 d . . .
H3A H 0.3319 0.3167 0.4742 0.035 Uiso 1 1 calc R . .
H3B H 0.2585 0.3722 0.4651 0.035 Uiso 1 1 calc R . .
C9 C 0.04905(15) 0.4354(2) 0.12801(19) 0.0254(6) Uani 1 1 d . . .
H9A H 0.0401 0.5032 0.0909 0.031 Uiso 1 1 calc R . .
H9B H 0.0049 0.4200 0.1370 0.031 Uiso 1 1 calc R . .
C4 C 0.32020(16) 0.4705(2) 0.42250(19) 0.0307(7) Uani 1 1 d . . .
H4A H 0.3400 0.5081 0.4895 0.037 Uiso 1 1 calc R . .
H4B H 0.3617 0.4610 0.4063 0.037 Uiso 1 1 calc R . .
C10 C 0.07828(16) 0.2121(2) -0.0626(2) 0.0323(7) Uani 1 1 d . . .
H10 H 0.0867 0.1657 -0.1065 0.039 Uiso 1 1 calc R . .
C5 C 0.11872(15) 0.3590(2) 0.30209(19) 0.0259(6) Uani 1 1 d . . .
H5A H 0.0679 0.3295 0.2761 0.031 Uiso 1 1 calc R . .
H5B H 0.1346 0.3891 0.3717 0.031 Uiso 1 1 calc R . .
C11 C 0.13693(16) 0.2681(2) 0.01426(19) 0.0267(6) Uani 1 1 d . . .
H11 H 0.1858 0.2581 0.0229 0.032 Uiso 1 1 calc R . .
C6 C 0.12244(16) 0.5499(2) 0.27600(19) 0.0261(6) Uani 1 1 d . . .
H6A H 0.0856 0.5569 0.3014 0.031 Uiso 1 1 calc R . .
H6B H 0.1108 0.6037 0.2217 0.031 Uiso 1 1 calc R . .
C12 C -0.00302(15) 0.2940(2) -0.01060(19) 0.0268(6) Uani 1 1 d . . .
H12 H -0.0513 0.3037 -0.0172 0.032 Uiso 1 1 calc R . .
Cl4 Cl -0.00260(6) 0.10574(8) 0.14916(7) 0.0633(3) Uani 1 1 d . . .
C13 C 0.0000 0.0275(4) 0.2500 0.0489(13) Uani 1 2 d S . .
H15 H -0.046(2) -0.011(3) 0.224(3) 0.077(13) Uiso 1 1 d . . .

loop_
_atom_site_aniso_label
_atom_site_aniso_U_11
_atom_site_aniso_U_22
_atom_site_aniso_U_33
_atom_site_aniso_U_23
_atom_site_aniso_U_13
_atom_site_aniso_U_12
Fe1 0.0202(2) 0.0242(2) 0.0194(2) 0.00067(14) 0.01022(16) 0.00057(15)
Cl2 0.0302(4) 0.0245(4) 0.0256(3) 0.0035(3) 0.0151(3) 0.0011(3)
Cl3 0.0266(4) 0.0472(5) 0.0370(4) 0.0013(3) 0.0189(3) 0.0054(3)
N1 0.0268(14) 0.0250(14) 0.0249(12) 0.0004(10) 0.0117(10) -0.0023(11)
N2 0.0239(13) 0.0234(12) 0.0222(11) 0.0029(9) 0.0124(9) 0.0022(9)
C1 0.0294(16) 0.0280(15) 0.0234(13) 0.0064(11) 0.0130(12) 0.0024(12)
N3 0.0239(13) 0.0256(13) 0.0250(12) 0.0015(9) 0.0123(10) 0.0041(11)
N4 0.0208(12) 0.0247(12) 0.0196(11) 0.0006(8) 0.0097(9) 0.0016(9)
C7 0.0234(15) 0.0222(14) 0.0188(12) 0.0048(10) 0.0102(11) 0.0027(11)
C2 0.0324(17) 0.0302(16) 0.0246(14) -0.0045(11) 0.0135(12) 0.0010(12)
C8 0.0307(17) 0.0325(17) 0.0268(15) -0.0051(12) 0.0091(13) -0.0038(13)
C3 0.0312(16) 0.0323(16) 0.0206(13) 0.0024(11) 0.0096(12) 0.0045(13)
C9 0.0207(15) 0.0295(15) 0.0245(13) 0.0014(11) 0.0097(11) 0.0040(11)
C4 0.0274(16) 0.0363(17) 0.0220(13) 0.0005(12) 0.0067(12) 0.0014(13)
C10 0.0350(18) 0.0334(17) 0.0288(14) -0.0077(12) 0.0155(13) 0.0020(13)
C5 0.0258(15) 0.0330(16) 0.0223(13) 0.0021(11) 0.0143(11) 0.0005(12)
C11 0.0291(16) 0.0275(15) 0.0272(14) 0.0028(11) 0.0165(12) 0.0047(12)
C6 0.0298(16) 0.0254(15) 0.0238(14) -0.0023(10) 0.0134(12) 0.0033(12)
C12 0.0206(15) 0.0286(16) 0.0278(14) 0.0017(11) 0.0090(12) 0.0004(12)
Cl4 0.0547(6) 0.0656(7) 0.0473(5) 0.0146(4) 0.0068(4) -0.0149(5)
C13 0.058(4) 0.034(3) 0.051(3) 0.000 0.023(3) 0.000

loop_
_atom_type_symbol
_atom_type_description
_atom_type_scat_dispersion_real
_atom_type_scat_dispersion_imag
_atom_type_scat_source
C C 0.0033 0.0016 'International Tables Vol C Tables 4.2.6.8 and 6.1.1.4'
H H 0.0000 0.0000 'International Tables Vol C Tables 4.2.6.8 and 6.1.1.4'
N N 0.0061 0.0033 'International Tables Vol C Tables 4.2.6.8 and 6.1.1.4'
Fe Fe 0.3463 0.8444 'International Tables Vol C Tables 4.2.6.8 and 6.1.1.4'
Cl Cl 0.1484 0.1585 'International Tables Vol C Tables 4.2.6.8 and 6.1.1.4'

loop_
_geom_angle_atom_site_label_1
_geom_angle_atom_site_label_2
_geom_angle_atom_site_label_3
_geom_angle
_geom_angle_site_symmetry_1
_geom_angle_site_symmetry_3
_geom_angle_publ_flag
N2 Fe1 N3 95.87(8) . . ?
N2 Fe1 N1 152.55(9) . . ?
N3 Fe1 N1 77.63(9) . . ?
N2 Fe1 N4 75.71(8) . . ?
N3 Fe1 N4 77.27(8) . . ?
N1 Fe1 N4 76.84(8) . . ?
N2 Fe1 Cl3 100.80(6) . . ?
N3 Fe1 Cl3 90.53(7) . . ?
N1 Fe1 Cl3 105.85(7) . . ?
N4 Fe1 Cl3 166.76(6) . . ?
N2 Fe1 Cl2 90.30(6) . . ?
N3 Fe1 Cl2 167.81(7) . . ?
N1 Fe1 Cl2 92.08(7) . . ?
N4 Fe1 Cl2 94.17(5) . . ?
Cl3 Fe1 Cl2 98.65(3) . . ?
C2 N1 C4 113.8(2) . . ?
C2 N1 Fe1 113.84(17) . . ?
C4 N1 Fe1 104.59(17) . . ?
C11 N2 C7 117.8(2) . . ?
C11 N2 Fe1 126.27(18) . . ?
C7 N2 Fe1 115.93(16) . . ?
N3 C1 C5 109.8(2) . . ?
C1 N3 C3 113.0(2) . . ?
C1 N3 Fe1 107.07(15) . . ?
C3 N3 Fe1 111.88(16) . . ?
C9 N4 C6 111.7(2) . . ?
C9 N4 C5 111.5(2) . . ?
C6 N4 C5 112.35(19) . . ?
C9 N4 Fe1 105.17(15) . . ?
C6 N4 Fe1 105.18(16) . . ?
C5 N4 Fe1 110.49(15) . . ?
N2 C7 C12 122.2(2) . . ?
N2 C7 C9 115.9(2) . . ?
C12 C7 C9 121.7(2) . . ?
N1 C2 C6 111.4(2) . . ?
C12 C8 C10 119.0(3) . . ?
N3 C3 C4 111.2(2) . . ?
N4 C9 C7 111.3(2) . . ?
N1 C4 C3 109.5(2) . . ?
C8 C10 C11 118.9(3) . . ?
N4 C5 C1 112.5(2) . . ?
N2 C11 C10 122.9(3) . . ?
N4 C6 C2 111.2(2) . . ?
C8 C12 C7 119.3(3) . . ?
Cl4 C13 Cl4 111.2(3) 2 . ?

loop_
_geom_bond_atom_site_label_1
_geom_bond_atom_site_label_2
_geom_bond_distance
_geom_bond_site_symmetry_2
_geom_bond_publ_flag
Fe1 N2 2.188(2) . ?
Fe1 N3 2.221(2) . ?
Fe1 N1 2.223(2) . ?
Fe1 N4 2.290(2) . ?
Fe1 Cl3 2.3699(8) . ?
Fe1 Cl2 2.4525(7) . ?
N1 C2 1.486(4) . ?
N1 C4 1.489(3) . ?
N2 C11 1.345(3) . ?
N2 C7 1.347(3) . ?
C1 N3 1.481(3) . ?
C1 C5 1.530(4) . ?
N3 C3 1.494(3) . ?
N4 C9 1.472(3) . ?
N4 C6 1.479(3) . ?
N4 C5 1.494(3) . ?
C7 C12 1.392(4) . ?
C7 C9 1.513(3) . ?
C2 C6 1.526(4) . ?
C8 C12 1.375(4) . ?
C8 C10 1.381(4) . ?
C3 C4 1.523(4) . ?
C10 C11 1.383(4) . ?
Cl4 C13 1.766(3) . ?
C13 Cl4 1.766(3) 2 ?
